data_2226694
loop_
_publ_author_name
'Tahir, M. Nawaz'
'Tariq, Muhammad Ilyas'
'Ahmad, Shahbaz'
'Sarfraz, Muhammad'
'Ather, Abdul Qayyum'

_publ_section_title
;
 (<i>E</i>)-2,3-Dimethyl-<i>N</i>-(2-nitrobenzylidene)aniline
;
_journal_coeditor_code SU2187
_journal_issue 7
_journal_name_full 'Acta Crystallographica Section E'
_journal_page_first o1817
_journal_paper_doi 10.1107/S1600536810024165
_journal_volume 66
_journal_year 2010
_chemical_formula_iupac 'C15 H14 N2 O2'
_chemical_formula_moiety 'C15 H14 N2 O2'
_chemical_formula_sum 'C15 H14 N2 O2'
_chemical_formula_weight 254.28
_chemical_name_systematic
;
(<i>E</i>)-2,3-Dimethyl-<i>N</i>-(2-nitrobenzylidene)aniline
;
_space_group_IT_number 14
_symmetry_cell_setting monoclinic
_symmetry_space_group_name_Hall '-P 2ybc'
_symmetry_space_group_name_H-M 'P 1 21/c 1'
_atom_sites_solution_hydrogens geom
_atom_sites_solution_primary direct
_atom_sites_solution_secondary difmap
_audit_creation_method SHELXL-97
_cell_angle_alpha 90.00
_cell_angle_beta 107.091(2)
_cell_angle_gamma 90.00
_cell_formula_units_Z 4
_cell_length_a 12.2910(6)
_cell_length_b 15.1422(9)
_cell_length_c 7.3384(3)
_cell_measurement_reflns_used 1705
_cell_measurement_temperature 296(2)
_cell_measurement_theta_max 25.25
_cell_measurement_theta_min 2.19
_cell_volume 1305.46(11)
_computing_cell_refinement 'SAINT (Bruker, 2007)'
_computing_data_collection 'APEX2 (Bruker, 2007)'
_computing_data_reduction 'SAINT (Bruker, 2007)'
_computing_molecular_graphics 'ORTEP-3 for Windows (Farrugia, 1997) and PLATON (Spek, 2009)'
_computing_publication_material
;
WinGX (Farrugia, 1999) and PLATON (Spek, 2009)
;
_computing_structure_refinement 'SHELXL97 (Sheldrick, 2008)'
_computing_structure_solution 'SHELXS97 (Sheldrick, 2008)'
_diffrn_ambient_temperature 296(2)
_diffrn_detector_area_resol_mean 8.10
_diffrn_measured_fraction_theta_full 0.995
_diffrn_measured_fraction_theta_max 0.995
_diffrn_measurement_device_type 'Bruker Kappa APEXII CCD'
_diffrn_measurement_method \w
_diffrn_radiation_monochromator graphite
_diffrn_radiation_source 'fine-focus sealed tube'
_diffrn_radiation_type MoK\a
_diffrn_radiation_wavelength 0.71073
_diffrn_reflns_av_R_equivalents 0.0285
_diffrn_reflns_av_sigmaI/netI 0.0250
_diffrn_reflns_limit_h_max 14
_diffrn_reflns_limit_h_min -14
_diffrn_reflns_limit_k_max 18
_diffrn_reflns_limit_k_min -18
_diffrn_reflns_limit_l_max 8
_diffrn_reflns_limit_l_min -5
_diffrn_reflns_number 10220
_diffrn_reflns_theta_full 25.25
_diffrn_reflns_theta_max 25.25
_diffrn_reflns_theta_min 2.19
_diffrn_standards_decay_% 0
_diffrn_standards_number 0
_exptl_absorpt_coefficient_mu 0.087
_exptl_absorpt_correction_T_max 0.987
_exptl_absorpt_correction_T_min 0.985
_exptl_absorpt_correction_type multi-scan
_exptl_absorpt_process_details '(SADABS; Bruker, 2005)'
_exptl_crystal_colour 'pale pink'
_exptl_crystal_density_diffrn 1.294
_exptl_crystal_density_method 'not measured'
_exptl_crystal_description rod
_exptl_crystal_F_000 536
_exptl_crystal_size_max 0.32
_exptl_crystal_size_mid 0.15
_exptl_crystal_size_min 0.15
_refine_diff_density_max 0.127
_refine_diff_density_min -0.159
_refine_ls_goodness_of_fit_ref 1.025
_refine_ls_hydrogen_treatment constr
_refine_ls_matrix_type full
_refine_ls_number_parameters 171
_refine_ls_number_reflns 2362
_refine_ls_number_restraints 0
_refine_ls_restrained_S_all 1.025
_refine_ls_R_factor_all 0.0626
_refine_ls_R_factor_gt 0.0409
_refine_ls_shift/su_max 0.000
_refine_ls_shift/su_mean 0.000
_refine_ls_structure_factor_coef Fsqd
_refine_ls_weighting_details 'calc w=1/[\s^2^(Fo^2^)+(0.0511P)^2^+0.2309P] where P=(Fo^2^+2Fc^2^)/3'
_refine_ls_weighting_scheme calc
_refine_ls_wR_factor_gt 0.0979
_refine_ls_wR_factor_ref 0.1114
_reflns_number_gt 1705
_reflns_number_total 2362
_reflns_threshold_expression I>2\s(I)
_cod_data_source_file su2187.cif
_cod_data_source_block I
_cod_original_sg_symbol_H-M 'P 21/c'
_cod_database_code 2226694
_cod_database_fobs_code 2226694

loop_
_symmetry_equiv_pos_site_id
_symmetry_equiv_pos_as_xyz
1 x,y,z
2 -x,1/2+y,1/2-z
3 -x,-y,-z
4 x,1/2-y,1/2+z

loop_
_atom_site_aniso_label
_atom_site_aniso_U_11
_atom_site_aniso_U_22
_atom_site_aniso_U_33
_atom_site_aniso_U_12
_atom_site_aniso_U_13
_atom_site_aniso_U_23
O1 0.0974(12) 0.0457(8) 0.1170(13) 0.0068(8) 0.0169(9) -0.0163(8)
O2 0.0608(9) 0.0664(10) 0.1409(15) -0.0066(7) 0.0428(9) 0.0129(9)
N1 0.0396(7) 0.0394(8) 0.0527(8) 0.0020(6) 0.0129(6) -0.0001(6)
N2 0.0526(9) 0.0436(9) 0.0793(11) 0.0034(7) 0.0114(8) 0.0045(8)
C1 0.0369(8) 0.0433(9) 0.0425(8) 0.0001(7) 0.0109(7) -0.0041(7)
C2 0.0447(9) 0.0447(10) 0.0398(8) 0.0039(7) 0.0117(7) -0.0027(7)
C3 0.0464(9) 0.0624(11) 0.0427(9) 0.0125(8) 0.0119(7) -0.0040(8)
C4 0.0397(9) 0.0864(15) 0.0628(12) 0.0059(10) 0.0152(8) -0.0087(10)
C5 0.0492(11) 0.0747(14) 0.0821(14) -0.0164(10) 0.0270(9) -0.0100(11)
C6 0.0517(10) 0.0456(10) 0.0680(11) -0.0040(8) 0.0222(8) -0.0034(8)
C7 0.0612(11) 0.0442(11) 0.0811(13) -0.0018(9) 0.0170(10) 0.0018(9)
C8 0.0676(12) 0.0758(14) 0.0636(12) 0.0317(11) 0.0127(9) 0.0010(10)
C9 0.0399(9) 0.0414(9) 0.0434(9) -0.0004(7) 0.0088(7) -0.0006(7)
C10 0.0394(8) 0.0431(9) 0.0367(8) 0.0030(7) 0.0108(6) -0.0007(7)
C11 0.0425(9) 0.0448(9) 0.0463(9) -0.0001(7) 0.0137(7) -0.0002(7)
C12 0.0480(10) 0.0585(11) 0.0634(11) 0.0117(9) 0.0213(8) -0.0006(9)
C13 0.0405(9) 0.0798(15) 0.0660(12) 0.0026(9) 0.0215(8) 0.0020(10)
C14 0.0493(10) 0.0675(13) 0.0632(12) -0.0134(9) 0.0186(9) 0.0005(10)
C15 0.0505(10) 0.0440(10) 0.0547(10) -0.0020(8) 0.0138(8) -0.0002(8)

loop_
_atom_site_type_symbol
_atom_site_label
_atom_site_fract_x
_atom_site_fract_y
_atom_site_fract_z
_atom_site_U_iso_or_equiv
_atom_site_thermal_displace_type
_atom_site_calc_flag
_atom_site_refinement_flags
_atom_site_occupancy
O O1 0.57216(14) 0.48517(10) 0.7186(2) 0.0898(6) Uani . . 1.000
O O2 0.66972(12) 0.41328(10) 0.5671(3) 0.0865(7) Uani . . 1.000
N N1 0.72326(11) 0.16848(9) 0.60756(19) 0.0440(4) Uani . . 1.000
N N2 0.59423(13) 0.41809(10) 0.6438(2) 0.0602(6) Uani . . 1.000
C C1 0.84205(12) 0.15240(10) 0.6480(2) 0.0411(5) Uani . . 1.000
C C2 0.88063(13) 0.06562(10) 0.6889(2) 0.0432(5) Uani . . 1.000
C C3 0.99754(14) 0.04808(12) 0.7314(2) 0.0508(6) Uani . . 1.000
C C4 1.07104(15) 0.11659(15) 0.7281(3) 0.0629(7) Uani . . 1.000
C C5 1.03219(15) 0.20131(14) 0.6825(3) 0.0670(8) Uani . . 1.000
C C6 0.91756(14) 0.21936(12) 0.6413(3) 0.0541(6) Uani . . 1.000
C C7 0.79775(11) -0.00684(9) 0.6917(3) 0.0630(7) Uani . . 1.000
C C8 1.04291(11) -0.04434(9) 0.7794(3) 0.0704(7) Uani . . 1.000
C C9 0.69105(12) 0.23778(11) 0.6723(2) 0.0423(5) Uani . . 1.000
C C10 0.56911(12) 0.25563(10) 0.6417(2) 0.0398(5) Uani . . 1.000
C C11 0.52334(13) 0.34016(11) 0.6387(2) 0.0444(5) Uani . . 1.000
C C12 0.41029(14) 0.35494(13) 0.6243(3) 0.0556(6) Uani . . 1.000
C C13 0.33943(15) 0.28376(14) 0.6115(3) 0.0609(7) Uani . . 1.000
C C14 0.38193(15) 0.19944(13) 0.6158(3) 0.0596(7) Uani . . 1.000
C C15 0.49477(14) 0.18559(11) 0.6304(2) 0.0501(6) Uani . . 1.000
H H4 1.14863 0.10520 0.75744 0.0755 Uiso . . 1.000
H H5 1.08312 0.24631 0.67951 0.0804 Uiso . . 1.000
H H6 0.89095 0.27645 0.60905 0.0649 Uiso . . 1.000
H H7A 0.79909 -0.01850 0.82093 0.0945 Uiso . . 0.69(2)
H H7B 0.81863 -0.05936 0.63677 0.0945 Uiso . . 0.69(2)
H H7C 0.72254 0.01102 0.61921 0.0945 Uiso . . 0.69(2)
H H8A 1.12430 -0.04385 0.80782 0.1056 Uiso . . 1.000
H H8B 1.01086 -0.08255 0.67275 0.1056 Uiso . . 1.000
H H8C 1.02244 -0.06541 0.88832 0.1056 Uiso . . 1.000
H H9 0.74495 0.27808 0.74006 0.0507 Uiso . . 1.000
H H12 0.38266 0.41218 0.62325 0.0667 Uiso . . 1.000
H H13 0.26279 0.29245 0.59991 0.0730 Uiso . . 1.000
H H14 0.33385 0.15133 0.60884 0.0714 Uiso . . 1.000
H H15 0.52174 0.12810 0.63275 0.0601 Uiso . . 1.000
H H7D 0.74650 0.01276 0.75999 0.0945 Uiso . . 0.31(2)
H H7E 0.83851 -0.05791 0.75358 0.0945 Uiso . . 0.31(2)
H H7F 0.75525 -0.02168 0.56333 0.0945 Uiso . . 0.31(2)

loop_
_atom_type_symbol
_atom_type_description
_atom_type_scat_dispersion_real
_atom_type_scat_dispersion_imag
_atom_type_scat_source
C C 0.0033 0.0016 'International Tables Vol C Tables 4.2.6.8 and 6.1.1.4'
H H 0.0000 0.0000 'International Tables Vol C Tables 4.2.6.8 and 6.1.1.4'
N N 0.0061 0.0033 'International Tables Vol C Tables 4.2.6.8 and 6.1.1.4'
O O 0.0106 0.0060 'International Tables Vol C Tables 4.2.6.8 and 6.1.1.4'

loop_
_geom_angle_atom_site_label_1
_geom_angle_atom_site_label_2
_geom_angle_atom_site_label_3
_geom_angle_site_symmetry_1
_geom_angle_site_symmetry_2
_geom_angle_site_symmetry_3
_geom_angle
_geom_angle_publ_flag
C1 N1 C9 . . . 118.67(14) no
O1 N2 O2 . . . 123.76(17) no
O1 N2 C11 . . . 118.25(16) no
O2 N2 C11 . . . 117.94(15) no
N1 C1 C2 . . . 117.89(14) no
N1 C1 C6 . . . 121.64(14) no
C2 C1 C6 . . . 120.44(15) no
C1 C2 C3 . . . 119.06(15) no
C1 C2 C7 . . . 120.05(14) no
C3 C2 C7 . . . 120.88(14) no
C2 C3 C4 . . . 119.11(17) no
C2 C3 C8 . . . 120.75(15) no
C4 C3 C8 . . . 120.14(16) no
C3 C4 C5 . . . 121.53(18) no
C4 C5 C6 . . . 119.84(19) no
C1 C6 C5 . . . 119.95(17) no
N1 C9 C10 . . . 120.82(14) no
C9 C10 C11 . . . 123.90(14) no
C9 C10 C15 . . . 119.45(14) no
C11 C10 C15 . . . 116.43(15) no
N2 C11 C10 . . . 120.39(15) no
N2 C11 C12 . . . 116.77(15) no
C10 C11 C12 . . . 122.81(16) no
C11 C12 C13 . . . 118.85(18) no
C12 C13 C14 . . . 119.89(18) no
C13 C14 C15 . . . 120.70(18) no
C10 C15 C14 . . . 121.32(16) no
C3 C4 H4 . . . 119.00 no
C5 C4 H4 . . . 119.00 no
C4 C5 H5 . . . 120.00 no
C6 C5 H5 . . . 120.00 no
C1 C6 H6 . . . 120.00 no
C5 C6 H6 . . . 120.00 no
C2 C7 H7A . . . 109.00 no
C2 C7 H7B . . . 109.00 no
C2 C7 H7C . . . 109.00 no
C2 C7 H7D . . . 109.00 no
C2 C7 H7E . . . 109.00 no
C2 C7 H7F . . . 109.00 no
H7A C7 H7B . . . 109.00 no
H7A C7 H7C . . . 109.00 no
H7B C7 H7C . . . 109.00 no
H7D C7 H7E . . . 109.00 no
H7D C7 H7F . . . 109.00 no
H7E C7 H7F . . . 109.00 no
C3 C8 H8A . . . 109.00 no
C3 C8 H8B . . . 109.00 no
C3 C8 H8C . . . 109.00 no
H8A C8 H8B . . . 109.00 no
H8A C8 H8C . . . 109.00 no
H8B C8 H8C . . . 109.00 no
N1 C9 H9 . . . 120.00 no
C10 C9 H9 . . . 120.00 no
C11 C12 H12 . . . 121.00 no
C13 C12 H12 . . . 121.00 no
C12 C13 H13 . . . 120.00 no
C14 C13 H13 . . . 120.00 no
C13 C14 H14 . . . 120.00 no
C15 C14 H14 . . . 120.00 no
C10 C15 H15 . . . 119.00 no
C14 C15 H15 . . . 119.00 no

loop_
_geom_bond_atom_site_label_1
_geom_bond_atom_site_label_2
_geom_bond_site_symmetry_1
_geom_bond_site_symmetry_2
_geom_bond_distance
_geom_bond_publ_flag
O1 N2 . . 1.222(2) no
O2 N2 . . 1.221(2) no
N1 C1 . . 1.423(2) no
N1 C9 . . 1.263(2) no
N2 C11 . . 1.461(2) no
C1 C2 . . 1.399(2) no
C1 C6 . . 1.385(2) no
C2 C3 . . 1.403(2) no
C2 C7 . . 1.501(2) no
C3 C4 . . 1.381(3) no
C3 C8 . . 1.509(2) no
C4 C5 . . 1.375(3) no
C5 C6 . . 1.379(3) no
C9 C10 . . 1.474(2) no
C10 C11 . . 1.396(2) no
C10 C15 . . 1.386(2) no
C11 C12 . . 1.381(2) no
C12 C13 . . 1.372(3) no
C13 C14 . . 1.376(3) no
C14 C15 . . 1.375(3) no
C4 H4 . . 0.9300 no
C5 H5 . . 0.9300 no
C6 H6 . . 0.9300 no
C7 H7A . . 0.9600 no
C7 H7B . . 0.9600 no
C7 H7C . . 0.9600 no
C7 H7D . . 0.9600 no
C7 H7E . . 0.9600 no
C7 H7F . . 0.9600 no
C8 H8A . . 0.9600 no
C8 H8B . . 0.9600 no
C8 H8C . . 0.9600 no
C9 H9 . . 0.9300 no
C12 H12 . . 0.9300 no
C13 H13 . . 0.9300 no
C14 H14 . . 0.9300 no
C15 H15 . . 0.9300 no

loop_
_geom_contact_atom_site_label_1
_geom_contact_atom_site_label_2
_geom_contact_distance
_geom_contact_site_symmetry_1
_geom_contact_site_symmetry_2
_geom_contact_publ_flag
O1 C15 3.413(2) . 2_656 no
O1 N2 3.194(2) . 3_666 no
O1 O1 3.209(2) . 3_666 no
O2 C9 2.758(2) . . no
O1 H15 2.8200 . 2_656 no
O1 H14 2.9000 . 2_656 no
O1 H7F 2.9000 . 4_555 no
O1 H12 2.4900 . . no
O2 H9 2.4400 . . no
O2 H8A 2.5100 . 2_756 no
O2 H7D 2.9100 . 4_554 no
N1 C9 3.410(2) . 4_554 no
N2 O1 3.194(2) . 3_666 no
N1 H7D 2.5900 . . no
N1 H7F 2.9400 . . no
N1 H15 2.6100 . . no
N1 H9 2.9000 . 4_554 no
N1 H7C 2.3900 . . no
N2 H9 2.7700 . . no
C9 N1 3.410(2) . 4_555 no
C9 O2 2.758(2) . . no
C13 C14 3.591(3) . 4_555 no
C14 C13 3.591(3) . 4_554 no
C15 O1 3.413(2) . 2_646 no
C1 H9 3.0700 . 4_554 no
C2 H8C 2.9800 . 3_757 no
C3 H8C 2.8800 . 3_757 no
C3 H8B 2.9800 . 3_756 no
C4 H8B 2.8600 . 3_756 no
C5 H8B 3.0800 . 3_756 no
C6 H9 3.0800 . 4_554 no
C6 H9 2.5900 . . no
C7 H8B 2.9000 . . no
C7 H8C 2.8600 . . no
C8 H7B 2.6600 . . no
C8 H6 2.8800 . 2_746 no
C8 H7E 2.4700 . . no
C9 H6 2.7000 . . no
H4 H8A 2.3200 . . no
H5 H13 2.5400 . 1_655 no
H6 C9 2.7000 . . no
H6 H9 2.2700 . . no
H6 C8 2.8800 . 2_756 no
H7B C8 2.6600 . . no
H7B H8B 2.3300 . . no
H7B H14 2.5900 . 3_656 no
H7C N1 2.3900 . . no
H7D O2 2.9100 . 4_555 no
H7D N1 2.5900 . . no
H7D H12 2.5200 . 2_646 no
H7E H8C 2.1900 . . no
H7E H8B 2.3900 . . no
H7E C8 2.4700 . . no
H7F H14 2.4200 . 3_656 no
H7F O1 2.9000 . 4_554 no
H7F N1 2.9400 . . no
H8A H4 2.3200 . . no
H8A O2 2.5100 . 2_746 no
H8B C7 2.9000 . . no
H8B C3 2.9800 . 3_756 no
H8B C4 2.8600 . 3_756 no
H8B C5 3.0800 . 3_756 no
H8B H7B 2.3300 . . no
H8B H7E 2.3900 . . no
H8C C7 2.8600 . . no
H8C C3 2.8800 . 3_757 no
H8C H7E 2.1900 . . no
H8C C2 2.9800 . 3_757 no
H9 N2 2.7700 . . no
H9 C6 2.5900 . . no
H9 H6 2.2700 . . no
H9 N1 2.9000 . 4_555 no
H9 C1 3.0700 . 4_555 no
H9 C6 3.0800 . 4_555 no
H9 O2 2.4400 . . no
H12 H7D 2.5200 . 2_656 no
H12 O1 2.4900 . . no
H13 H5 2.5400 . 1_455 no
H14 H7B 2.5900 . 3_656 no
H14 O1 2.9000 . 2_646 no
H14 H7F 2.4200 . 3_656 no
H15 O1 2.8200 . 2_646 no
H15 N1 2.6100 . . no

loop_
_geom_hbond_atom_site_label_D
_geom_hbond_atom_site_label_H
_geom_hbond_atom_site_label_A
_geom_hbond_site_symmetry_A
_geom_hbond_distance_DH
_geom_hbond_distance_HA
_geom_hbond_distance_DA
_geom_hbond_angle_DHA
_geom_hbond_publ_flag
C8 H8A O2 2_746 0.96 2.51 3.438(2) 162.00 yes
C8 H8B Cg1 3_756 0.96 2.89 3.680(2) 141 yes

loop_
_geom_torsion_atom_site_label_1
_geom_torsion_atom_site_label_2
_geom_torsion_atom_site_label_3
_geom_torsion_atom_site_label_4
_geom_torsion_site_symmetry_1
_geom_torsion_site_symmetry_2
_geom_torsion_site_symmetry_3
_geom_torsion_site_symmetry_4
_geom_torsion
_geom_torsion_publ_flag
C9 N1 C1 C2 . . . . 140.61(15) no
C9 N1 C1 C6 . . . . -41.5(2) no
C1 N1 C9 C10 . . . . -177.30(13) no
O1 N2 C11 C10 . . . . -149.86(15) no
O1 N2 C11 C12 . . . . 32.3(2) no
O2 N2 C11 C10 . . . . 32.6(2) no
O2 N2 C11 C12 . . . . -145.21(18) no
N1 C1 C2 C3 . . . . -179.29(13) no
N1 C1 C2 C7 . . . . -0.8(2) no
C6 C1 C2 C3 . . . . 2.8(2) no
C6 C1 C2 C7 . . . . -178.69(16) no
N1 C1 C6 C5 . . . . 179.62(17) no
C2 C1 C6 C5 . . . . -2.6(3) no
C1 C2 C3 C4 . . . . -1.2(2) no
C1 C2 C3 C8 . . . . 179.01(15) no
C7 C2 C3 C4 . . . . -179.72(16) no
C7 C2 C3 C8 . . . . 0.5(2) no
C2 C3 C4 C5 . . . . -0.6(3) no
C8 C3 C4 C5 . . . . 179.15(18) no
C3 C4 C5 C6 . . . . 0.9(3) no
C4 C5 C6 C1 . . . . 0.7(3) no
N1 C9 C10 C11 . . . . -153.88(15) no
N1 C9 C10 C15 . . . . 31.7(2) no
C9 C10 C11 N2 . . . . 7.4(2) no
C9 C10 C11 C12 . . . . -174.92(16) no
C15 C10 C11 N2 . . . . -178.04(13) no
C15 C10 C11 C12 . . . . -0.4(2) no
C9 C10 C15 C14 . . . . 175.24(15) no
C11 C10 C15 C14 . . . . 0.4(2) no
N2 C11 C12 C13 . . . . 177.48(17) no
C10 C11 C12 C13 . . . . -0.3(3) no
C11 C12 C13 C14 . . . . 0.9(3) no
C12 C13 C14 C15 . . . . -0.8(3) no
C13 C14 C15 C10 . . . . 0.2(3) no
